data_4038822
loop_
_publ_author_name
'Pozharskii, Alexander F.'
'Dyablo, Olga V.'
'Pogosova, Olga G.'
'Ozeryanskii, Valery A.'
'Filarowski, Aleksander'
'Vasilikhina, Kseniya M.'
'Dzhangiryan, Narek A.'

_publ_section_title
;
 Modeling Biologically Important NH&#x00B7;&#x00B7;&#x00B7;\p Interactions
 Using <i>peri</i>-Disubstituted Naphthalenes.
;
_journal_issue 19
_journal_name_full 'The Journal of organic chemistry'
_journal_page_first 12468
_journal_page_last 12481
_journal_paper_doi 10.1021/acs.joc.0c01697
_journal_volume 85
_journal_year 2020
_chemical_formula_moiety '2(B F4), C26 H18 N2, H2 O'
_chemical_formula_sum 'C26 H20 B2 F8 N2 O'
_chemical_formula_weight 550.06
_space_group_crystal_system monoclinic
_space_group_IT_number 14
_space_group_name_Hall '-P 2ybc'
_space_group_name_H-M_alt 'P 1 21/c 1'
_atom_sites_solution_hydrogens mixed
_audit_creation_date 2019-11-12
_audit_creation_method
;
Olex2 1.2
(compiled 2017.03.28 svn.r3405 for OlexSys, GUI svn.r5337)
;
_cell_angle_alpha 90
_cell_angle_beta 99.152(3)
_cell_angle_gamma 90
_cell_formula_units_Z 4
_cell_length_a 14.3987(4)
_cell_length_b 13.0464(4)
_cell_length_c 12.6405(4)
_cell_measurement_reflns_used 5243
_cell_measurement_temperature 100(2)
_cell_measurement_theta_max 68.7700
_cell_measurement_theta_min 4.5910
_cell_volume 2344.30(12)
_computing_cell_refinement 'CrysAlisPro 1.171.40.50a (Rigaku OD, 2019)'
_computing_data_collection 'CrysAlisPro 1.171.40.50a (Rigaku OD, 2019)'
_computing_data_reduction 'CrysAlisPro 1.171.40.50a (Rigaku OD, 2019)'
_computing_molecular_graphics 'Olex2 (Dolomanov et al., 2009)'
_computing_publication_material 'Olex2 (Dolomanov et al., 2009)'
_computing_structure_refinement 'ShelXL (Sheldrick, 2015)'
_diffrn_ambient_environment N~2~
_diffrn_ambient_temperature 100(2)
_diffrn_detector 'CCD plate'
_diffrn_detector_area_resol_mean 10.0000
_diffrn_detector_type HyPix3000
_diffrn_measured_fraction_theta_full 0.998
_diffrn_measured_fraction_theta_max 0.992
_diffrn_measurement_details
;
List of Runs (angles in degrees, time in seconds):

  # Type    Start    End  Width  t~exp~   \w     \q     \k     \f   Frames
--------------------------------------------------------------------------
  1  \w   -103.00 -64.00   0.50    2.00    --  -38.95 -43.00 162.00   78
  2  \w    -23.00  27.00   0.50    2.00    --   38.95 -43.00 162.00  100
  3  \w     35.00  60.00   0.50    2.00    --   38.95  43.00 -45.00   50
  4  \w     72.00 101.00   0.50    2.00    --   38.95  43.00 -45.00   58
  5  \w     92.00 125.00   0.50   15.80    --  100.00  43.00 -45.00   66
  6  \w     34.00  99.00   0.50   15.80    --  100.00 -43.00 162.00  130
  7  \w    -53.00  33.00   0.50    2.00    --  -38.95  21.00 120.00  172
  8  \w    -59.00 -17.00   0.50    2.00    --  -38.95 -65.00 150.00   84
  9  \w   -104.00 -64.00   0.50    2.00    --  -38.95 -65.00 150.00   80
 10  \w     -3.00  23.00   0.50    2.00    --  -38.95  43.00  90.00   52
 11  \w    -54.00 -14.00   0.50    2.00    --  -38.95  43.00  90.00   80
 12  \w    -48.00 -23.00   0.50    2.00    --  -38.95 -43.00 162.00   50
 13  \w    -50.00  24.00   0.50    2.00    --  -38.95  43.00 -45.00  148
 14  \w    -56.00   6.00   0.50    2.00    --  -38.95  54.00 150.00  124
 15  \w     -7.00  19.00   0.50    2.00    --   38.95 -32.00   0.00   52
 16  \w     19.00  45.00   0.50    2.00    --   38.95  65.00  90.00   52
 17  \w     52.00  86.00   0.50    2.00    --   38.95  65.00  90.00   68
 18  \w     11.00  37.00   0.50    2.00    --   38.95-138.00 -60.00   52
 19  \w     51.00 116.00   0.50   15.80    --  100.00 -53.00-120.00  130
 20  \w     68.00 111.00   0.50   15.80    --  100.00-111.00 120.00   86
 21  \w    100.00 129.00   0.50   15.80    --  100.00 -86.00-120.00   58
 22  \w     31.00  65.00   0.50   15.80    --  100.00 -30.00 120.00   68
 23  \w     35.00  67.00   0.50   15.80    --  100.00 -69.00  60.00   64
 24  \w     33.00  89.00   0.50   15.80    --  100.00 -37.00 -60.00  112
 25  \w     55.00  97.00   0.50   15.80    --  100.00-111.00-120.00   84
 26  \w     85.00 132.00   0.50   15.80    --  100.00  37.00 -60.00   94
 27  \w     78.00 122.00   0.50   15.80    --  100.00-133.00  60.00   88
 28  \w     70.00 156.00   0.50   15.80    --  100.00  15.00  30.00  172
 29  \w     30.00 117.00   0.50   15.80    --  100.00 -22.00 -30.00  174
 30  \w     33.00  61.00   0.50   15.80    --  100.00 -37.00  30.00   56
 31  \w     47.00  72.00   0.50   15.80    --  100.00-133.00  60.00   50
 32  \w     50.00  76.00   0.50   15.80    --  100.00 -86.00-120.00   52
 33  \w    127.00 156.00   0.50   15.80    --  100.00 133.00-180.00   58
 34  \w     47.00  73.00   0.50   15.80    --  100.00 -69.00  90.00   52
 35  \w     83.00 133.00   0.50   15.80    --  100.00  93.00 -60.00  100
 36  \w     95.00 120.00   0.50   15.80    --  100.00  45.00-180.00   50
 37  \w     86.00 112.00   0.50   15.80    --  100.00  22.00 -60.00   52
 38  \w     66.00 128.50   0.50   15.80    --  100.00   7.00 -90.00  125
;
_diffrn_measurement_device 'four-circle diffractometer'
_diffrn_measurement_device_type 'SuperNova, Single source at offset/far, HyPix3000'
_diffrn_measurement_method '\w scans'
_diffrn_orient_matrix_type 'CrysAlisPro convention (1999,Acta A55,543-557)'
_diffrn_orient_matrix_UB_11 0.0259475000
_diffrn_orient_matrix_UB_12 -0.0331367000
_diffrn_orient_matrix_UB_13 -0.1085613000
_diffrn_orient_matrix_UB_21 0.0884400000
_diffrn_orient_matrix_UB_22 -0.0543700000
_diffrn_orient_matrix_UB_23 0.0585386000
_diffrn_orient_matrix_UB_31 -0.0569622000
_diffrn_orient_matrix_UB_32 -0.0995002000
_diffrn_orient_matrix_UB_33 0.0042547000
_diffrn_radiation_monochromator mirror
_diffrn_radiation_probe x-ray
_diffrn_radiation_type CuK\a
_diffrn_radiation_wavelength 1.54184
_diffrn_reflns_av_R_equivalents 0.0427
_diffrn_reflns_av_unetI/netI 0.0449
_diffrn_reflns_Laue_measured_fraction_full 0.998
_diffrn_reflns_Laue_measured_fraction_max 0.992
_diffrn_reflns_limit_h_max 17
_diffrn_reflns_limit_h_min -17
_diffrn_reflns_limit_k_max 10
_diffrn_reflns_limit_k_min -15
_diffrn_reflns_limit_l_max 15
_diffrn_reflns_limit_l_min -15
_diffrn_reflns_number 12516
_diffrn_reflns_point_group_measured_fraction_full 0.998
_diffrn_reflns_point_group_measured_fraction_max 0.992
_diffrn_reflns_theta_full 67.684
_diffrn_reflns_theta_max 70.524
_diffrn_reflns_theta_min 3.109
_diffrn_source 'micro-focus sealed X-ray tube'
_diffrn_source_type 'SuperNova (Cu) X-ray Source'
_exptl_absorpt_coefficient_mu 1.206
_exptl_absorpt_correction_T_max 1.00000
_exptl_absorpt_correction_T_min 0.59340
_exptl_absorpt_correction_type multi-scan
_exptl_absorpt_process_details
;
CrysAlisPro 1.171.40.50a (Rigaku Oxford Diffraction, 2019)
Empirical absorption correction using spherical harmonics,
 implemented in SCALE3 ABSPACK scaling algorithm.
;
_exptl_crystal_colour yellow
_exptl_crystal_colour_primary yellow
_exptl_crystal_density_diffrn 1.558
_exptl_crystal_description prism
_exptl_crystal_F_000 1120
_exptl_crystal_size_max 0.09
_exptl_crystal_size_mid 0.07
_exptl_crystal_size_min 0.05
_refine_diff_density_max 0.454
_refine_diff_density_min -0.247
_refine_diff_density_rms 0.054
_refine_ls_extinction_method none
_refine_ls_goodness_of_fit_ref 1.081
_refine_ls_hydrogen_treatment constr
_refine_ls_matrix_type full
_refine_ls_number_parameters 392
_refine_ls_number_reflns 4459
_refine_ls_number_restraints 0
_refine_ls_restrained_S_all 1.081
_refine_ls_R_factor_all 0.0734
_refine_ls_R_factor_gt 0.0598
_refine_ls_shift/su_max 0.000
_refine_ls_shift/su_mean 0.000
_refine_ls_structure_factor_coef Fsqd
_refine_ls_weighting_details 'w=1/[\s^2^(Fo^2^)+(0.0950P)^2^+0.9552P] where P=(Fo^2^+2Fc^2^)/3'
_refine_ls_weighting_scheme calc
_refine_ls_wR_factor_gt 0.1696
_refine_ls_wR_factor_ref 0.1797
_reflns_Friedel_coverage 0.000
_reflns_number_gt 3547
_reflns_number_total 4459
_reflns_threshold_expression 'I > 2\s(I)'
_cod_data_source_file jo0c01697_si_001.cif
_cod_data_source_block Struct-31
_cod_depositor_comments 'Adding full bibliography for 4038815--4038822.cif.'
_cod_original_cell_volume 2344.31(12)
_cod_database_code 4038822
_shelx_shelxl_version_number 2014/7
_chemical_oxdiff_formula 'C36 H18 N2 B2 F8'
_shelx_space_group_comment
;
The symmetry employed for this shelxl refinement is uniquely defined
by the following loop, which should always be used as a source of
symmetry information in preference to the above space-group names.
They are only intended as comments.
;
_diffrn_oxdiff_ac3_digest_frames
;
01ecbe054497064430e70b321bff36011802981e8ea
;
_reflns_odcompleteness_completeness 98.40
_reflns_odcompleteness_iscentric 1
_reflns_odcompleteness_theta 70.93
_olex2_refinement_description
;
1. Fixed Uiso
 At 1.2 times of:
  All C(H) groups, All N(H) groups
 At 1.5 times of:
  All O(H,H) groups
2. Others
 Sof(F1A)=Sof(F2A)=Sof(F3A)=Sof(F4A)=1-FVAR(1)
 Sof(F1)=Sof(F4)=Sof(F2)=Sof(F3)=FVAR(1)
3.a Free rotating group:
 O1S(H1SA,H1SB)
3.b Aromatic/amide H refined with riding coordinates:
 N2(H2), N1(H1), C12(H12), C25(H25), C23(H23), C24(H24), C11(H11), C19(H19),
 C14(H14), C20(H20), C10(H10), C16(H16), C15(H15), C1(H1A), C7(H7), C6(H6),
 C2(H2A), C3(H3)
;
_olex2_submission_special_instructions 'No special instructions were received'
_oxdiff_exptl_absorpt_empirical_details
;
Empirical correction (ABSPACK) includes:
- Absorption correction using spherical harmonics
- Frame scaling
;
_oxdiff_exptl_absorpt_empirical_full_max 2.495
_oxdiff_exptl_absorpt_empirical_full_min 0.619

loop_
_space_group_symop_operation_xyz
'x, y, z'
'-x, y+1/2, -z+1/2'
'-x, -y, -z'
'x, -y-1/2, z-1/2'

loop_
_atom_site_label
_atom_site_type_symbol
_atom_site_fract_x
_atom_site_fract_y
_atom_site_fract_z
_atom_site_U_iso_or_equiv
_atom_site_adp_type
_atom_site_occupancy
_atom_site_site_symmetry_order
_atom_site_calc_flag
_atom_site_refinement_flags_posn
_atom_site_refinement_flags_adp
_atom_site_refinement_flags_occupancy
_atom_site_disorder_assembly
_atom_site_disorder_group
F8 F 0.10532(12) 0.90767(12) 0.35853(13) 0.0518(4) Uani 1 1 d . . . . .
F6 F 0.05009(11) 0.79582(12) 0.22773(14) 0.0541(4) Uani 1 1 d . . . . .
F7 F 0.13501(15) 0.73830(13) 0.38168(16) 0.0677(5) Uani 1 1 d . . . . .
F5 F 0.20640(13) 0.82897(18) 0.26452(18) 0.0766(6) Uani 1 1 d . . . . .
N2 N 0.17932(14) 0.45838(16) 0.47389(17) 0.0409(5) Uani 1 1 d . . . . .
H2 H 0.2177 0.4848 0.4335 0.049 Uiso 1 1 calc R . . . .
O1S O 0.29080(15) 0.60922(17) 0.4193(2) 0.0630(6) Uani 1 1 d . . . . .
H1SA H 0.3505 0.6125 0.4278 0.094 Uiso 1 1 d G . . . .
H1SB H 0.2675 0.6616 0.3847 0.094 Uiso 1 1 d G . . . .
N1 N 0.42676(16) 0.40825(19) 0.28449(19) 0.0490(6) Uani 1 1 d . . . . .
H1 H 0.3938 0.3804 0.3300 0.059 Uiso 1 1 calc R . . . .
C13 C 0.21475(17) 0.43443(19) 0.24736(19) 0.0375(5) Uani 1 1 d . . . . .
C22 C 0.19296(16) 0.29320(19) 0.3834(2) 0.0374(5) Uani 1 1 d . . . . .
C26 C 0.23228(16) 0.32879(19) 0.2931(2) 0.0374(5) Uani 1 1 d . . . . .
C21 C 0.18601(17) 0.18535(19) 0.3989(2) 0.0398(5) Uani 1 1 d . . . . .
C12 C 0.12251(17) 0.46735(19) 0.23420(19) 0.0394(5) Uani 1 1 d . . . . .
H12 H 0.0781 0.4285 0.2655 0.047 Uiso 1 1 calc R . . . .
C18 C 0.15658(16) 0.35679(19) 0.4613(2) 0.0381(5) Uani 1 1 d . . . . .
C9 C 0.28174(18) 0.49338(19) 0.1999(2) 0.0404(5) Uani 1 1 d . . . . .
C17 C 0.09892(18) 0.3149(2) 0.5308(2) 0.0427(6) Uani 1 1 d . . . . .
C25 C 0.27231(17) 0.2582(2) 0.2326(2) 0.0409(6) Uani 1 1 d . . . . .
H25 H 0.2997 0.2816 0.1734 0.049 Uiso 1 1 calc R . . . .
C23 C 0.22927(18) 0.11708(19) 0.3360(2) 0.0413(6) Uani 1 1 d . . . . .
H23 H 0.2276 0.0455 0.3492 0.050 Uiso 1 1 calc R . . . .
C24 C 0.27395(18) 0.1534(2) 0.2554(2) 0.0422(6) Uani 1 1 d . . . . .
H24 H 0.3059 0.1075 0.2153 0.051 Uiso 1 1 calc R . . . .
C11 C 0.09195(19) 0.5558(2) 0.1765(2) 0.0430(6) Uani 1 1 d . . . . .
H11 H 0.0288 0.5785 0.1724 0.052 Uiso 1 1 calc R . . . .
C19 C 0.08460(19) 0.2077(2) 0.5329(2) 0.0451(6) Uani 1 1 d . . . . .
H19 H 0.0422 0.1796 0.5755 0.054 Uiso 1 1 calc R . . . .
C14 C 0.14643(18) 0.5196(2) 0.5442(2) 0.0462(6) Uani 1 1 d . . . . .
H14 H 0.1657 0.5893 0.5501 0.055 Uiso 1 1 calc R . . . .
C20 C 0.13136(18) 0.1454(2) 0.4742(2) 0.0444(6) Uani 1 1 d . . . . .
H20 H 0.1278 0.0733 0.4833 0.053 Uiso 1 1 calc R . . . .
C5 C 0.38199(19) 0.4743(2) 0.2105(2) 0.0445(6) Uani 1 1 d . . . . .
C8 C 0.2477(2) 0.5787(2) 0.1346(2) 0.0456(6) Uani 1 1 d . . . . .
C10 C 0.1538(2) 0.6091(2) 0.1261(2) 0.0465(6) Uani 1 1 d . . . . .
H10 H 0.1327 0.6678 0.0846 0.056 Uiso 1 1 calc R . . . .
C16 C 0.0620(2) 0.3805(2) 0.6019(2) 0.0484(6) Uani 1 1 d . . . . .
H16 H 0.0204 0.3537 0.6463 0.058 Uiso 1 1 calc R . . . .
C4 C 0.4383(2) 0.5269(2) 0.1462(2) 0.0513(7) Uani 1 1 d . . . . .
C15 C 0.0849(2) 0.4830(2) 0.6084(2) 0.0516(7) Uani 1 1 d . . . . .
H15 H 0.0590 0.5273 0.6558 0.062 Uiso 1 1 calc R . . . .
C1 C 0.5178(2) 0.3825(3) 0.2929(3) 0.0566(7) Uani 1 1 d . . . . .
H1A H 0.5444 0.3345 0.3457 0.068 Uiso 1 1 calc R . . . .
C7 C 0.3081(2) 0.6336(2) 0.0745(3) 0.0543(7) Uani 1 1 d . . . . .
H7 H 0.2837 0.6903 0.0317 0.065 Uiso 1 1 calc R . . . .
C6 C 0.3985(2) 0.6067(2) 0.0773(3) 0.0582(8) Uani 1 1 d . . . . .
H6 H 0.4359 0.6413 0.0330 0.070 Uiso 1 1 calc R . . . .
C2 C 0.5728(2) 0.4260(3) 0.2248(3) 0.0591(8) Uani 1 1 d . . . . .
H2A H 0.6363 0.4053 0.2267 0.071 Uiso 1 1 calc R . . . .
C3 C 0.5336(2) 0.4993(3) 0.1545(3) 0.0590(8) Uani 1 1 d . . . . .
H3 H 0.5717 0.5326 0.1100 0.071 Uiso 1 1 calc R . . . .
B2 B 0.1248(2) 0.8176(2) 0.3081(3) 0.0461(7) Uani 1 1 d . . . . .
F1 F 0.3865(2) 0.3744(3) 0.4957(3) 0.0538(8) Uani 0.631(4) 1 d . . P A 1
F4 F 0.41255(18) 0.2086(2) 0.5461(2) 0.0528(8) Uani 0.631(4) 1 d . . P A 1
F2 F 0.53479(17) 0.3099(2) 0.5213(2) 0.0550(8) Uani 0.631(4) 1 d . . P A 1
F3 F 0.4600(4) 0.3340(4) 0.6643(5) 0.0703(15) Uani 0.631(4) 1 d . . P A 1
B1 B 0.4463(2) 0.3159(4) 0.5566(3) 0.0604(10) Uani 1 1 d . . . . .
F1A F 0.4292(4) 0.2699(4) 0.4655(5) 0.0750(19) Uani 0.369(4) 1 d . . P A 2
F2A F 0.5240(4) 0.3947(6) 0.5508(6) 0.088(2) Uani 0.369(4) 1 d . . P A 2
F3A F 0.3676(4) 0.3989(5) 0.5467(6) 0.0667(16) Uani 0.369(4) 1 d . . P A 2
F4A F 0.4563(9) 0.2842(11) 0.6462(9) 0.111(4) Uani 0.369(4) 1 d . . P A 2

loop_
_atom_site_aniso_label
_atom_site_aniso_U_11
_atom_site_aniso_U_22
_atom_site_aniso_U_33
_atom_site_aniso_U_23
_atom_site_aniso_U_13
_atom_site_aniso_U_12
F8 0.0608(10) 0.0359(8) 0.0612(9) -0.0053(7) 0.0179(8) -0.0028(7)
F6 0.0495(9) 0.0414(8) 0.0700(10) -0.0085(8) 0.0050(7) 0.0039(7)
F7 0.0851(13) 0.0401(9) 0.0746(12) 0.0058(8) 0.0020(10) 0.0076(8)
F5 0.0464(10) 0.0928(15) 0.0970(14) -0.0265(12) 0.0308(10) -0.0080(9)
N2 0.0376(11) 0.0388(11) 0.0470(11) -0.0040(9) 0.0084(9) -0.0004(8)
O1S 0.0477(11) 0.0471(12) 0.0921(16) 0.0001(11) 0.0050(11) -0.0047(9)
N1 0.0395(11) 0.0513(13) 0.0588(13) -0.0001(11) 0.0157(10) -0.0070(10)
C13 0.0393(12) 0.0322(12) 0.0429(12) -0.0031(10) 0.0128(10) -0.0025(9)
C22 0.0314(11) 0.0343(12) 0.0468(13) -0.0011(10) 0.0073(9) -0.0028(9)
C26 0.0302(11) 0.0345(12) 0.0484(13) -0.0028(10) 0.0095(9) -0.0037(9)
C21 0.0338(11) 0.0384(13) 0.0468(13) 0.0020(11) 0.0048(10) -0.0036(10)
C12 0.0400(12) 0.0372(13) 0.0433(12) -0.0027(10) 0.0134(10) -0.0009(10)
C18 0.0334(11) 0.0364(12) 0.0441(12) 0.0010(10) 0.0051(9) -0.0007(9)
C9 0.0434(13) 0.0322(12) 0.0483(13) -0.0042(10) 0.0155(10) -0.0056(10)
C17 0.0388(13) 0.0486(15) 0.0413(12) 0.0036(11) 0.0079(10) 0.0019(11)
C25 0.0355(12) 0.0370(13) 0.0522(14) -0.0012(11) 0.0131(10) -0.0014(10)
C23 0.0393(12) 0.0294(12) 0.0551(14) -0.0009(10) 0.0072(11) -0.0014(10)
C24 0.0379(12) 0.0354(13) 0.0548(14) -0.0049(11) 0.0116(11) 0.0006(10)
C11 0.0443(13) 0.0354(13) 0.0507(14) -0.0072(11) 0.0114(11) 0.0024(10)
C19 0.0441(13) 0.0468(15) 0.0457(13) 0.0086(12) 0.0111(11) -0.0023(11)
C14 0.0424(13) 0.0420(14) 0.0529(14) -0.0095(12) 0.0043(11) 0.0030(11)
C20 0.0424(13) 0.0387(13) 0.0519(14) 0.0056(11) 0.0074(11) -0.0049(11)
C5 0.0473(14) 0.0371(13) 0.0528(14) -0.0078(11) 0.0187(11) -0.0075(11)
C8 0.0555(15) 0.0315(12) 0.0532(14) -0.0037(11) 0.0190(12) -0.0072(11)
C10 0.0594(16) 0.0307(12) 0.0509(14) 0.0019(11) 0.0138(12) 0.0045(11)
C16 0.0468(14) 0.0570(17) 0.0425(13) 0.0025(12) 0.0107(11) 0.0029(12)
C4 0.0486(15) 0.0480(15) 0.0618(16) -0.0103(13) 0.0226(12) -0.0132(12)
C15 0.0475(15) 0.0619(18) 0.0466(14) -0.0082(13) 0.0110(11) 0.0082(13)
C1 0.0387(14) 0.0602(18) 0.0716(19) -0.0058(15) 0.0110(13) -0.0064(13)
C7 0.0653(18) 0.0396(15) 0.0618(17) 0.0036(13) 0.0223(14) -0.0084(13)
C6 0.070(2) 0.0480(16) 0.0639(17) 0.0015(14) 0.0312(15) -0.0154(14)
C2 0.0387(14) 0.0648(19) 0.077(2) -0.0145(17) 0.0205(13) -0.0109(13)
C3 0.0512(16) 0.0609(19) 0.0712(19) -0.0122(16) 0.0284(14) -0.0184(14)
B2 0.0412(15) 0.0372(15) 0.0622(18) -0.0061(13) 0.0158(13) -0.0022(12)
F1 0.0392(15) 0.0606(19) 0.0621(19) 0.0022(15) 0.0095(13) 0.0011(12)
F4 0.0508(15) 0.0430(14) 0.0673(17) -0.0011(12) 0.0181(12) -0.0064(11)
F2 0.0381(13) 0.0605(19) 0.0702(17) -0.0121(14) 0.0206(11) -0.0059(11)
F3 0.0522(19) 0.100(4) 0.059(2) -0.028(3) 0.0082(14) 0.007(2)
B1 0.0389(16) 0.090(3) 0.055(2) -0.007(2) 0.0150(14) -0.0057(17)
F1A 0.067(3) 0.068(4) 0.094(4) -0.018(3) 0.027(3) -0.002(3)
F2A 0.051(3) 0.090(5) 0.124(5) -0.005(4) 0.018(3) -0.014(3)
F3A 0.046(3) 0.074(4) 0.080(4) -0.007(3) 0.009(3) 0.009(2)
F4A 0.074(5) 0.173(13) 0.088(8) 0.067(8) 0.015(6) 0.018(8)

loop_
_atom_type_symbol
_atom_type_description
_atom_type_scat_dispersion_real
_atom_type_scat_dispersion_imag
_atom_type_scat_source
C C 0.0181 0.0091 'International Tables Vol C Tables 4.2.6.8 and 6.1.1.4'
H H 0.0000 0.0000 'International Tables Vol C Tables 4.2.6.8 and 6.1.1.4'
B B 0.0090 0.0039 'International Tables Vol C Tables 4.2.6.8 and 6.1.1.4'
F F 0.0727 0.0534 'International Tables Vol C Tables 4.2.6.8 and 6.1.1.4'
N N 0.0311 0.0180 'International Tables Vol C Tables 4.2.6.8 and 6.1.1.4'
O O 0.0492 0.0322 'International Tables Vol C Tables 4.2.6.8 and 6.1.1.4'

loop_
_geom_angle_atom_site_label_1
_geom_angle_atom_site_label_2
_geom_angle_atom_site_label_3
_geom_angle
_geom_angle_site_symmetry_1
_geom_angle_site_symmetry_3
_geom_angle_publ_flag
C18 N2 H2 118.2 . . ?
C14 N2 H2 118.2 . . ?
C14 N2 C18 123.6(2) . . ?
H1SA O1S H1SB 109.5 . . ?
C5 N1 H1 117.8 . . ?
C1 N1 H1 117.8 . . ?
C1 N1 C5 124.4(2) . . ?
C12 C13 C26 115.6(2) . . ?
C12 C13 C9 118.7(2) . . ?
C9 C13 C26 124.7(2) . . ?
C26 C22 C18 126.1(2) . . ?
C21 C22 C26 118.4(2) . . ?
C21 C22 C18 115.5(2) . . ?
C22 C26 C13 122.8(2) . . ?
C25 C26 C13 117.4(2) . . ?
C25 C26 C22 118.6(2) . . ?
C22 C21 C20 120.7(2) . . ?
C23 C21 C22 120.0(2) . . ?
C23 C21 C20 119.2(2) . . ?
C13 C12 H12 118.8 . . ?
C13 C12 C11 122.4(2) . . ?
C11 C12 H12 118.8 . . ?
N2 C18 C22 121.9(2) . . ?
N2 C18 C17 117.2(2) . . ?
C17 C18 C22 120.9(2) . . ?
C13 C9 C5 126.4(2) . . ?
C8 C9 C13 117.9(2) . . ?
C8 C9 C5 115.7(2) . . ?
C18 C17 C19 119.8(2) . . ?
C16 C17 C18 118.8(3) . . ?
C16 C17 C19 121.3(2) . . ?
C26 C25 H25 118.9 . . ?
C26 C25 C24 122.3(2) . . ?
C24 C25 H25 118.9 . . ?
C21 C23 H23 119.9 . . ?
C24 C23 C21 120.2(2) . . ?
C24 C23 H23 119.9 . . ?
C25 C24 H24 120.1 . . ?
C23 C24 C25 119.8(2) . . ?
C23 C24 H24 120.1 . . ?
C12 C11 H11 120.3 . . ?
C10 C11 C12 119.3(2) . . ?
C10 C11 H11 120.3 . . ?
C17 C19 H19 120.1 . . ?
C20 C19 C17 119.9(2) . . ?
C20 C19 H19 120.1 . . ?
N2 C14 H14 119.6 . . ?
N2 C14 C15 120.9(3) . . ?
C15 C14 H14 119.6 . . ?
C21 C20 H20 119.2 . . ?
C19 C20 C21 121.5(3) . . ?
C19 C20 H20 119.2 . . ?
N1 C5 C9 122.0(2) . . ?
N1 C5 C4 116.8(3) . . ?
C4 C5 C9 121.1(3) . . ?
C9 C8 C7 121.0(3) . . ?
C10 C8 C9 120.4(2) . . ?
C10 C8 C7 118.6(3) . . ?
C11 C10 C8 121.0(3) . . ?
C11 C10 H10 119.5 . . ?
C8 C10 H10 119.5 . . ?
C17 C16 H16 119.4 . . ?
C15 C16 C17 121.2(3) . . ?
C15 C16 H16 119.4 . . ?
C5 C4 C6 119.8(3) . . ?
C3 C4 C5 118.4(3) . . ?
C3 C4 C6 121.8(3) . . ?
C14 C15 H15 120.9 . . ?
C16 C15 C14 118.2(3) . . ?
C16 C15 H15 120.9 . . ?
N1 C1 H1A 120.1 . . ?
N1 C1 C2 119.9(3) . . ?
C2 C1 H1A 120.1 . . ?
C8 C7 H7 119.2 . . ?
C6 C7 C8 121.5(3) . . ?
C6 C7 H7 119.2 . . ?
C4 C6 H6 119.9 . . ?
C7 C6 C4 120.2(3) . . ?
C7 C6 H6 119.9 . . ?
C1 C2 H2A 120.8 . . ?
C3 C2 C1 118.4(3) . . ?
C3 C2 H2A 120.8 . . ?
C4 C3 H3 119.2 . . ?
C2 C3 C4 121.7(3) . . ?
C2 C3 H3 119.2 . . ?
F6 B2 F8 108.7(2) . . ?
F7 B2 F8 109.4(2) . . ?
F7 B2 F6 109.1(2) . . ?
F7 B2 F5 110.0(3) . . ?
F5 B2 F8 109.8(2) . . ?
F5 B2 F6 109.8(3) . . ?
F1 B1 F4 108.9(3) . . ?
F1 B1 F2 112.8(3) . . ?
F1 B1 F3 117.6(4) . . ?
F2 B1 F4 102.6(3) . . ?
F3 B1 F4 104.3(4) . . ?
F3 B1 F2 109.2(4) . . ?
F1A B1 F2A 107.9(5) . . ?
F1A B1 F3A 102.6(5) . . ?
F2A B1 F3A 93.3(4) . . ?
F4A B1 F1A 131.7(9) . . ?
F4A B1 F2A 107.5(8) . . ?
F4A B1 F3A 107.0(7) . . ?

loop_
_geom_bond_atom_site_label_1
_geom_bond_atom_site_label_2
_geom_bond_distance
_geom_bond_site_symmetry_2
_geom_bond_publ_flag
F8 B2 1.386(3) . ?
F6 B2 1.386(4) . ?
F7 B2 1.383(4) . ?
F5 B2 1.383(4) . ?
N2 H2 0.8800 . ?
N2 C18 1.369(3) . ?
N2 C14 1.337(3) . ?
O1S H1SA 0.8499 . ?
O1S H1SB 0.8503 . ?
N1 H1 0.8800 . ?
N1 C5 1.356(4) . ?
N1 C1 1.340(4) . ?
C13 C26 1.500(4) . ?
C13 C12 1.381(3) . ?
C13 C9 1.437(3) . ?
C22 C26 1.430(3) . ?
C22 C21 1.426(4) . ?
C22 C18 1.448(4) . ?
C26 C25 1.381(4) . ?
C21 C23 1.405(4) . ?
C21 C20 1.427(4) . ?
C12 H12 0.9500 . ?
C12 C11 1.398(4) . ?
C18 C17 1.412(4) . ?
C9 C5 1.450(4) . ?
C9 C8 1.426(4) . ?
C17 C19 1.414(4) . ?
C17 C16 1.406(4) . ?
C25 H25 0.9500 . ?
C25 C24 1.396(4) . ?
C23 H23 0.9500 . ?
C23 C24 1.372(4) . ?
C24 H24 0.9500 . ?
C11 H11 0.9500 . ?
C11 C10 1.365(4) . ?
C19 H19 0.9500 . ?
C19 C20 1.350(4) . ?
C14 H14 0.9500 . ?
C14 C15 1.378(4) . ?
C20 H20 0.9500 . ?
C5 C4 1.413(4) . ?
C8 C10 1.396(4) . ?
C8 C7 1.434(4) . ?
C10 H10 0.9500 . ?
C16 H16 0.9500 . ?
C16 C15 1.377(4) . ?
C4 C6 1.420(5) . ?
C4 C3 1.406(4) . ?
C15 H15 0.9500 . ?
C1 H1A 0.9500 . ?
C1 C2 1.381(4) . ?
C7 H7 0.9500 . ?
C7 C6 1.342(5) . ?
C6 H6 0.9500 . ?
C2 H2A 0.9500 . ?
C2 C3 1.365(5) . ?
C3 H3 0.9500 . ?
F1 B1 1.307(5) . ?
F4 B1 1.480(5) . ?
F2 B1 1.417(4) . ?
F3 B1 1.364(7) . ?
B1 F1A 1.287(7) . ?
B1 F2A 1.530(7) . ?
B1 F3A 1.559(7) . ?
B1 F4A 1.193(11) . ?
